data_2241462
loop_
_publ_author_name
'Britton, Doyle'
'Noland, Wayland E.'
'Tritch, Kenneth J.'

_publ_section_title
;
 Two new polytypes of 2,4,6-tribromobenzonitrile
;
_journal_coeditor_code LH5796
_journal_issue 2
_journal_name_full 'Acta Crystallographica Section E'
_journal_page_first 178
_journal_page_last 183
_journal_paper_doi 10.1107/S2056989016000256
_journal_volume 72
_journal_year 2016
_chemical_formula_iupac 'C7 H2 Br3 N'
_chemical_formula_moiety 'C7 H2 Br3 N'
_chemical_formula_sum 'C7 H2 Br3 N'
_chemical_formula_weight 339.83
_chemical_name_systematic
;
 2,4,6-Tribromobenzonitrile - polytype I
;
_space_group_IT_number 11
_symmetry_cell_setting monoclinic
_symmetry_space_group_name_Hall '-P 2yb'
_symmetry_space_group_name_H-M 'P 1 21/m 1'
_atom_sites_solution_hydrogens geom
_atom_sites_solution_primary direct
_atom_sites_solution_secondary difmap
_audit_creation_method <i>SHELXTL</i>
_cell_angle_alpha 90.00
_cell_angle_beta 94.970(10)
_cell_angle_gamma 90.00
_cell_formula_units_Z 2
_cell_length_a 4.8742(15)
_cell_length_b 10.247(3)
_cell_length_c 8.683(3)
_cell_measurement_reflns_used 2049
_cell_measurement_temperature 173(2)
_cell_measurement_theta_max 27.4
_cell_measurement_theta_min 2.35
_cell_volume 432.0(2)
_computing_cell_refinement
;
SAINT (Bruker, 2002)
;
_computing_data_collection
;
SMART (Bruker, 2002)
;
_computing_data_reduction
;
SAINT (Bruker, 2002)
;
_computing_molecular_graphics
;
Mercury (Macrae <i>et al.</i>, 2008)
;
_computing_publication_material
;
<i>SHELXTL</i> (Sheldrick, 2008), enCIFer (Allen <i>et al.</i>,
2004),
and publCIF (Westrip, 2010)
;
_computing_structure_refinement
;
<i>SHELXTL</i> (Sheldrick, 2008)
;
_computing_structure_solution
;
<i>SHELXTL</i> (Sheldrick, 2008)
;
_diffrn_ambient_temperature 173(2)
_diffrn_measured_fraction_theta_full 0.993
_diffrn_measured_fraction_theta_max 0.993
_diffrn_measurement_device_type
;
Bruker 1K area-detector diffractometer
;
_diffrn_measurement_method '\w scans'
_diffrn_radiation_monochromator graphite
_diffrn_radiation_source 'fine-focus sealed tube'
_diffrn_radiation_type MoK\a
_diffrn_radiation_wavelength 0.71073
_diffrn_reflns_av_R_equivalents 0.1270
_diffrn_reflns_av_sigmaI/netI 0.0745
_diffrn_reflns_limit_h_max 6
_diffrn_reflns_limit_h_min -6
_diffrn_reflns_limit_k_max 13
_diffrn_reflns_limit_k_min -13
_diffrn_reflns_limit_l_max 11
_diffrn_reflns_limit_l_min -11
_diffrn_reflns_number 4093
_diffrn_reflns_theta_full 27.00
_diffrn_reflns_theta_max 27.47
_diffrn_reflns_theta_min 2.35
_diffrn_standards_decay_% '< 1'
_diffrn_standards_number 0
_exptl_absorpt_coefficient_mu 13.934
_exptl_absorpt_correction_T_max 0.248
_exptl_absorpt_correction_T_min 0.080
_exptl_absorpt_correction_type multi-scan
_exptl_absorpt_process_details
;
(SADABS; Bruker, 2002)
;
_exptl_crystal_colour colorless
_exptl_crystal_density_diffrn 2.612
_exptl_crystal_density_method 'not measured'
_exptl_crystal_description needle
_exptl_crystal_F_000 312
_exptl_crystal_size_max 0.50
_exptl_crystal_size_mid 0.15
_exptl_crystal_size_min 0.10
_refine_diff_density_max 1.356
_refine_diff_density_min -1.284
_refine_ls_extinction_method none
_refine_ls_goodness_of_fit_ref 1.012
_refine_ls_hydrogen_treatment constr
_refine_ls_matrix_type full
_refine_ls_number_parameters 58
_refine_ls_number_reflns 1024
_refine_ls_number_restraints 0
_refine_ls_restrained_S_all 1.012
_refine_ls_R_factor_all 0.0563
_refine_ls_R_factor_gt 0.0462
_refine_ls_shift/su_max 0.001
_refine_ls_shift/su_mean 0.000
_refine_ls_structure_factor_coef Fsqd
_refine_ls_weighting_details 'calc w=1/[\s^2^(Fo^2^)+(0.0690P)^2^+0.0000P] where P=(Fo^2^+2Fc^2^)/3'
_refine_ls_weighting_scheme calc
_refine_ls_wR_factor_gt 0.1106
_refine_ls_wR_factor_ref 0.1158
_reflns_number_gt 856
_reflns_number_total 1024
_reflns_threshold_expression '>2\s(I) '
_cod_data_source_file lh5796sup1.cif
_cod_data_source_block RCN-I
_cod_original_sg_symbol_H-M 'P 21/m'
_cod_database_code 2241462

loop_
_symmetry_equiv_pos_as_xyz
'x, y, z'
'-x, y+1/2, -z'
'-x, -y, -z'
'x, -y-1/2, z'

loop_
_atom_site_type_symbol
_atom_site_label
_atom_site_fract_x
_atom_site_fract_y
_atom_site_fract_z
_atom_site_U_iso_or_equiv
_atom_site_adp_type
_atom_site_calc_flag
_atom_site_refinement_flags
_atom_site_occupancy
_atom_site_symmetry_multiplicity
Br Br12 0.33356(11) 0.47324(5) 0.18676(7) 0.0280(2) Uani d . 1 1
Br Br14 1.11323(14) 0.7500 0.57820(9) 0.0256(3) Uani d S 1 2
N N17 -0.0263(14) 0.7500 -0.0147(8) 0.0313(16) Uani d S 1 2
C C11 0.3828(14) 0.7500 0.1960(8) 0.0204(15) Uani d S 1 2
C C12 0.4932(10) 0.6324(5) 0.2559(6) 0.0224(11) Uani d . 1 1
C C13 0.7107(10) 0.6313(5) 0.3688(6) 0.0244(11) Uani d . 1 1
H H13 0.7842 0.5512 0.4091 0.029 Uiso calc R 1 1
C C14 0.8200(14) 0.7500 0.4224(8) 0.0197(15) Uani d S 1 2
C C17 0.1523(16) 0.7500 0.0799(9) 0.0241(16) Uani d S 1 2

loop_
_atom_site_aniso_label
_atom_site_aniso_U_11
_atom_site_aniso_U_22
_atom_site_aniso_U_33
_atom_site_aniso_U_12
_atom_site_aniso_U_13
_atom_site_aniso_U_23
Br12 0.0334(4) 0.0160(3) 0.0337(4) -0.0043(2) -0.0015(2) -0.0016(2)
Br14 0.0229(4) 0.0239(4) 0.0295(5) 0.000 -0.0018(3) 0.000
N17 0.041(4) 0.021(3) 0.031(4) 0.000 -0.006(3) 0.000
C11 0.022(3) 0.025(4) 0.015(4) 0.000 0.005(3) 0.000
C12 0.023(2) 0.016(2) 0.029(3) -0.0012(19) 0.006(2) 0.001(2)
C13 0.024(2) 0.017(3) 0.033(3) 0.004(2) 0.007(2) 0.004(2)
C14 0.024(3) 0.025(4) 0.011(3) 0.000 0.003(3) 0.000
C17 0.030(4) 0.011(3) 0.032(4) 0.000 0.004(3) 0.000

loop_
_atom_type_symbol
_atom_type_description
_atom_type_scat_dispersion_real
_atom_type_scat_dispersion_imag
_atom_type_scat_source
C C 0.0033 0.0016 'International Tables Vol C Tables 4.2.6.8 and 6.1.1.4'
H H 0.0000 0.0000 'International Tables Vol C Tables 4.2.6.8 and 6.1.1.4'
N N 0.0061 0.0033 'International Tables Vol C Tables 4.2.6.8 and 6.1.1.4'
Br Br -0.2901 2.4595 'International Tables Vol C Tables 4.2.6.8 and 6.1.1.4'

loop_
_geom_angle_atom_site_label_1
_geom_angle_atom_site_label_2
_geom_angle_atom_site_label_3
_geom_angle_site_symmetry_3
_geom_angle
C12 C11 C12 4_575 118.6(6)
C12 C11 C17 . 120.7(3)
C13 C12 C11 . 121.2(5)
C13 C12 Br12 . 119.3(4)
C11 C12 Br12 . 119.4(4)
C12 C13 C14 . 118.6(5)
C12 C13 H13 . 120.7
C14 C13 H13 . 120.7
C13 C14 C13 4_575 121.9(6)
C13 C14 Br14 . 119.0(3)
N17 C17 C11 . 178.4(9)

loop_
_geom_bond_atom_site_label_1
_geom_bond_atom_site_label_2
_geom_bond_distance
Br12 C12 1.883(5)
Br14 C14 1.881(7)
C11 C12 1.401(6)
C11 C17 1.443(10)
C12 C13 1.380(8)
C13 C14 1.391(6)
C13 H13 0.9500
N17 C17 1.144(10)

loop_
_geom_torsion_atom_site_label_1
_geom_torsion_atom_site_label_2
_geom_torsion_atom_site_label_3
_geom_torsion_atom_site_label_4
_geom_torsion_site_symmetry_1
_geom_torsion_site_symmetry_4
_geom_torsion
C12 C11 C12 C13 4_575 . -1.6(11)
C17 C11 C12 C13 . . -178.9(7)
C12 C11 C12 Br12 4_575 . 176.0(3)
C17 C11 C12 Br12 . . -1.3(9)
C11 C12 C13 C14 . . -0.2(10)
Br12 C12 C13 C14 . . -177.8(5)
C12 C13 C14 C13 . 4_575 2.0(12)
C12 C13 C14 Br14 . . 179.2(5)

_cod_database_fobs_code 2241462
